data_7134464
loop_
_publ_author_name
'Messori, Alessandro'
'Potocnik, Marcel'
'Belazregue, Sara'
'Collins, Richard'
'Kr\"amer, Tobias'
'Chadwick, F. Mark'

_publ_section_title
;
 PCP and POCOP complexes of calcium
;
_journal_issue 43
_journal_name_full 'Chemical Communications'
_journal_page_first 7827
_journal_page_last 7830
_journal_paper_doi 10.1039/D5CC00872G
_journal_volume 61
_journal_year 2025
_chemical_formula_moiety 'C30 H60 Ca N P2 Si2'
_chemical_formula_sum 'C30 H60 Ca N P2 Si2'
_chemical_formula_weight 592.99
_space_group_crystal_system monoclinic
_space_group_IT_number 14
_space_group_name_Hall '-P 2ybc'
_space_group_name_H-M_alt 'P 1 21/c 1'
_atom_sites_solution_hydrogens geom
_atom_sites_solution_primary dual
_audit_creation_date 2022-11-10
_audit_creation_method
;
Olex2 1.5
(compiled 2022.04.07 svn.rca3783a0 for OlexSys, GUI svn.r6498)
;
_audit_update_record
;
2025-02-12 deposited with the CCDC.	2025-03-27 downloaded from the CCDC.
;
_cell_angle_alpha 90
_cell_angle_beta 94.6480(10)
_cell_angle_gamma 90
_cell_formula_units_Z 4
_cell_length_a 12.4016(2)
_cell_length_b 14.4612(2)
_cell_length_c 20.6761(3)
_cell_measurement_reflns_used 7297
_cell_measurement_temperature 173.00
_cell_measurement_theta_max 73.5420
_cell_measurement_theta_min 3.7100
_cell_volume 3695.90(10)
_computing_cell_refinement 'CrysAlisPro 1.171.38.46 (Rigaku OD, 2015)'
_computing_data_collection 'CrysAlisPro 1.171.38.46 (Rigaku OD, 2015)'
_computing_data_reduction 'CrysAlisPro 1.171.38.46 (Rigaku OD, 2015)'
_computing_molecular_graphics 'Olex2 1.5 (Dolomanov et al., 2009)'
_computing_publication_material 'Olex2 1.5 (Dolomanov et al., 2009)'
_computing_structure_refinement 'SHELXL 2018/3 (Sheldrick, 2015)'
_computing_structure_solution 'SHELXT 2018/2 (Sheldrick, 2018)'
_diffrn_ambient_environment N~2~
_diffrn_ambient_temperature 173.00
_diffrn_detector 'CCD plate'
_diffrn_detector_area_resol_mean 10.4115
_diffrn_detector_type Atlas
_diffrn_measured_fraction_theta_full 0.996
_diffrn_measured_fraction_theta_max 0.965
_diffrn_measurement_details
;
List of Runs (angles in degrees, time in seconds):

  # Type    Start    End  Width  t~exp~   \w     \q     \k     \f   Frames
#--------------------------------------------------------------------------
  1  \w    -67.00  32.00   1.00    2.00    --  -42.36  38.00  90.00   99
  2  \w    -98.00  -2.00   1.00    2.00    --  -42.36 125.00  90.00   96
  3  \w     36.00 111.00   1.00    4.00    --  105.75 -45.00-150.00   75
  4  \w    101.00 155.00   1.00    4.00    --  105.75  45.00 -30.00   54
  5  \w    128.00 168.00   1.00    4.00    --  105.75  45.00-150.00   40
  6  \w     32.00 107.00   1.00    4.00    --  105.75 -30.00  30.00   75
  7  \w     35.00 105.00   1.00    4.00    --  105.75 -95.00   0.00   70
  8  \w     23.00 109.00   1.00    4.00    --  105.75 -95.00-150.00   86
;
_diffrn_measurement_device 'four-circle diffractometer'
_diffrn_measurement_device_type 'Xcalibur, Atlas, Ultra'
_diffrn_measurement_method '\w scans'
_diffrn_orient_matrix_type 'CrysAlisPro convention (1999,Acta A55,543-557)'
_diffrn_orient_matrix_UB_11 0.1222739000
_diffrn_orient_matrix_UB_12 -0.0111174000
_diffrn_orient_matrix_UB_13 0.0180987000
_diffrn_orient_matrix_UB_21 -0.0139490000
_diffrn_orient_matrix_UB_22 -0.1058476000
_diffrn_orient_matrix_UB_23 0.0018949000
_diffrn_orient_matrix_UB_31 0.0197248000
_diffrn_orient_matrix_UB_32 -0.0056625000
_diffrn_orient_matrix_UB_33 -0.0724695000
_diffrn_radiation_monochromator mirror
_diffrn_radiation_probe x-ray
_diffrn_radiation_type 'Cu K\a'
_diffrn_radiation_wavelength 1.54184
_diffrn_reflns_av_R_equivalents 0.0276
_diffrn_reflns_av_unetI/netI 0.0342
_diffrn_reflns_Laue_measured_fraction_full 0.996
_diffrn_reflns_Laue_measured_fraction_max 0.965
_diffrn_reflns_limit_h_max 14
_diffrn_reflns_limit_h_min -15
_diffrn_reflns_limit_k_max 16
_diffrn_reflns_limit_k_min -17
_diffrn_reflns_limit_l_max 12
_diffrn_reflns_limit_l_min -25
_diffrn_reflns_number 13735
_diffrn_reflns_point_group_measured_fraction_full 0.996
_diffrn_reflns_point_group_measured_fraction_max 0.965
_diffrn_reflns_theta_full 67.684
_diffrn_reflns_theta_max 73.680
_diffrn_reflns_theta_min 3.576
_diffrn_source 'fine-focus sealed X-ray tube'
_diffrn_source_type 'Enhance Ultra (Cu) X-ray Source'
_exptl_absorpt_coefficient_mu 3.021
_exptl_absorpt_correction_T_max 1.00000
_exptl_absorpt_correction_T_min 0.64461
_exptl_absorpt_correction_type multi-scan
_exptl_absorpt_process_details
;
CrysAlisPro 1.171.38.46 (Rigaku Oxford Diffraction, 2015)
Empirical absorption correction using spherical harmonics,
 implemented in SCALE3 ABSPACK scaling algorithm.
;
_exptl_crystal_colour 'clear light colourless'
_exptl_crystal_colour_lustre clear
_exptl_crystal_colour_modifier light
_exptl_crystal_colour_primary colourless
_exptl_crystal_density_diffrn 1.066
_exptl_crystal_description irregular
_exptl_crystal_F_000 1300
_exptl_crystal_size_max 0.2
_exptl_crystal_size_mid 0.1
_exptl_crystal_size_min 0.05
_refine_diff_density_max 0.490
_refine_diff_density_min -0.501
_refine_diff_density_rms 0.060
_refine_ls_extinction_method none
_refine_ls_goodness_of_fit_ref 1.031
_refine_ls_hydrogen_treatment constr
_refine_ls_matrix_type full
_refine_ls_number_parameters 342
_refine_ls_number_reflns 7220
_refine_ls_number_restraints 0
_refine_ls_restrained_S_all 1.031
_refine_ls_R_factor_all 0.0479
_refine_ls_R_factor_gt 0.0398
_refine_ls_shift/su_max 0.002
_refine_ls_shift/su_mean 0.000
_refine_ls_structure_factor_coef Fsqd
_refine_ls_weighting_details 'w=1/[\s^2^(Fo^2^)+(0.0674P)^2^+1.0888P] where P=(Fo^2^+2Fc^2^)/3'
_refine_ls_weighting_scheme calc
_refine_ls_wR_factor_gt 0.1057
_refine_ls_wR_factor_ref 0.1153
_reflns_Friedel_coverage 0.000
_reflns_number_gt 6234
_reflns_number_total 7220
_reflns_threshold_expression 'I > 2\s(I)'
_cod_data_source_file d5cc00872g2.cif
_cod_data_source_block fmc2231
_cod_depositor_comments 'Adding full bibliography for 7134464--7134468.cif.'
_cod_database_code 7134464
_shelx_shelxl_version_number 2018/3
_shelx_space_group_comment
;
The symmetry employed for this shelxl refinement is uniquely defined
by the following loop, which should always be used as a source of
symmetry information in preference to the above space-group names.
They are only intended as comments.
;
_shelx_estimated_absorpt_t_max 0.864
_shelx_estimated_absorpt_t_min 0.583
_olex2_refinement_description
;
1. Fixed Uiso
 At 1.2 times of:
  All C(H) groups, All C(H,H) groups
 At 1.5 times of:
  All C(H,H,H) groups
2.a Secondary CH2 refined with riding coordinates:
 C7(H7A,H7B), C8(H8A,H8B), C00O(H00D,H00E)
2.b Aromatic/amide H refined with riding coordinates:
 C3(H3), C5(H5), C4(H4)
2.c Idealised Me refined as rotating group:
 C23(H23A,H23B,H23C), C00K(H00A,H00B,H00C), C20(H20A,H20B,H20C), C22(H22A,H22B,
 H22C), C18(H18A,H18B,H18C), C14(H14A,H14B,H14C), C00Q(H00F,H00G,H00H),
 C19(H19A,H19B,H19C), C15(H15A,H15B,H15C), C24(H24A,H24B,H24C), C00U(H00I,H00J,
 H00K), C16(H16A,H16B,H16C), C00W(H00L,H00M,H00N), C00X(H00O,H00P,H00Q),
 C12(H12A,H12B,H12C), C10(H10A,H10B,H10C), C11(H11A,H11B,H11C)
;
_olex2_submission_special_instructions 'No special instructions were received'
_oxdiff_exptl_absorpt_empirical_details
;
Empirical correction (ABSPACK) includes:
- Absorption correction using spherical harmonics
- Frame scaling
;
_oxdiff_exptl_absorpt_empirical_full_max 1.431
_oxdiff_exptl_absorpt_empirical_full_min 0.783

loop_
_space_group_symop_operation_xyz
'x, y, z'
'-x, y+1/2, -z+1/2'
'-x, -y, -z'
'x, -y-1/2, z-1/2'

loop_
_atom_site_label
_atom_site_type_symbol
_atom_site_fract_x
_atom_site_fract_y
_atom_site_fract_z
_atom_site_U_iso_or_equiv
_atom_site_adp_type
_atom_site_occupancy
_atom_site_site_symmetry_order
_atom_site_calc_flag
_atom_site_refinement_flags_posn
_atom_site_refinement_flags_adp
_atom_site_refinement_flags_occupancy
_atom_site_disorder_assembly
_atom_site_disorder_group
Ca1 Ca 0.68997(3) 0.34182(3) 0.61568(2) 0.02538(10) Uani 1 1 d . . . . .
P2 P 0.45942(3) 0.37663(3) 0.64003(2) 0.02186(11) Uani 1 1 d . . . . .
P1 P 0.79030(4) 0.18543(3) 0.54840(2) 0.03021(12) Uani 1 1 d . . . . .
Si2 Si 0.87432(4) 0.52238(4) 0.63440(3) 0.02950(13) Uani 1 1 d . . . . .
Si1 Si 0.84034(4) 0.39026(4) 0.74657(3) 0.03130(13) Uani 1 1 d . . . . .
N1 N 0.82002(12) 0.43049(11) 0.67018(7) 0.0269(3) Uani 1 1 d . . . . .
C7 C 0.41232(15) 0.38845(13) 0.55342(9) 0.0269(4) Uani 1 1 d . . . . .
H7A H 0.332752 0.380744 0.548732 0.032 Uiso 1 1 calc R U . . .
H7B H 0.428683 0.451896 0.539126 0.032 Uiso 1 1 calc R U . . .
C6 C 0.61267(17) 0.24494(13) 0.46649(9) 0.0299(4) Uani 1 1 d . . . . .
C2 C 0.46217(16) 0.32007(13) 0.50881(9) 0.0267(4) Uani 1 1 d . . . . .
C1 C 0.57524(16) 0.30785(12) 0.51259(8) 0.0262(4) Uani 1 1 d . . . . .
C3 C 0.39145(18) 0.27293(15) 0.46376(10) 0.0348(4) Uani 1 1 d . . . . .
H3 H 0.315595 0.282155 0.463663 0.042 Uiso 1 1 calc R U . . .
C21 C 0.43857(16) 0.49700(14) 0.67102(10) 0.0325(4) Uani 1 1 d . . . . .
C17 C 0.36257(16) 0.29178(14) 0.67229(10) 0.0329(4) Uani 1 1 d . . . . .
C8 C 0.73279(18) 0.22489(15) 0.46751(9) 0.0353(4) Uani 1 1 d . . . . .
H8A H 0.771021 0.281565 0.455260 0.042 Uiso 1 1 calc R U . . .
H8B H 0.744912 0.176633 0.434924 0.042 Uiso 1 1 calc R U . . .
C5 C 0.5426(2) 0.19935(14) 0.42039(10) 0.0371(5) Uani 1 1 d . . . . .
H5 H 0.570987 0.159009 0.389735 0.045 Uiso 1 1 calc R U . . .
C4 C 0.4319(2) 0.21305(15) 0.41949(10) 0.0386(5) Uani 1 1 d . . . . .
H4 H 0.384173 0.181561 0.388692 0.046 Uiso 1 1 calc R U . . .
C9 C 0.93993(18) 0.18618(16) 0.53801(12) 0.0414(5) Uani 1 1 d . . . . .
C13 C 0.73437(19) 0.06465(15) 0.55720(10) 0.0377(5) Uani 1 1 d . . . . .
C23 C 0.53569(19) 0.55127(15) 0.64911(12) 0.0405(5) Uani 1 1 d . . . . .
H23A H 0.602748 0.525832 0.670333 0.061 Uiso 1 1 calc R U . . .
H23B H 0.529077 0.616472 0.661088 0.061 Uiso 1 1 calc R U . . .
H23C H 0.537190 0.546126 0.601929 0.061 Uiso 1 1 calc R U . . .
C00K C 0.8224(2) 0.52131(18) 0.54612(11) 0.0476(6) Uani 1 1 d . . . . .
H00A H 0.848956 0.465912 0.525198 0.071 Uiso 1 1 calc R U . . .
H00B H 0.848144 0.576572 0.524657 0.071 Uiso 1 1 calc R U . . .
H00C H 0.743123 0.520888 0.542619 0.071 Uiso 1 1 calc R U . . .
C20 C 0.3607(2) 0.20646(15) 0.62870(13) 0.0505(6) Uani 1 1 d . . . . .
H20A H 0.324976 0.221749 0.586024 0.076 Uiso 1 1 calc R U . . .
H20B H 0.320888 0.156644 0.648366 0.076 Uiso 1 1 calc R U . . .
H20C H 0.434986 0.186233 0.623750 0.076 Uiso 1 1 calc R U . . .
C22 C 0.33440(19) 0.54551(16) 0.64380(13) 0.0473(6) Uani 1 1 d . . . . .
H22A H 0.333683 0.549681 0.596459 0.071 Uiso 1 1 calc R U . . .
H22B H 0.331567 0.607834 0.662196 0.071 Uiso 1 1 calc R U . . .
H22C H 0.271500 0.509960 0.655380 0.071 Uiso 1 1 calc R U . . .
C18 C 0.24656(18) 0.32716(18) 0.67522(14) 0.0507(6) Uani 1 1 d . . . . .
H18A H 0.245861 0.377421 0.706980 0.076 Uiso 1 1 calc R U . . .
H18B H 0.200334 0.276578 0.688175 0.076 Uiso 1 1 calc R U . . .
H18C H 0.219308 0.350115 0.632381 0.076 Uiso 1 1 calc R U . . .
C00O C 0.7553(2) 0.28189(19) 0.75098(12) 0.0545(6) Uani 1 1 d . . . . .
H00D H 0.697602 0.284946 0.781333 0.065 Uiso 1 1 calc R U . . .
H00E H 0.796456 0.223240 0.754985 0.065 Uiso 1 1 calc R U . . .
C14 C 0.6193(2) 0.07812(18) 0.57835(13) 0.0482(6) Uani 1 1 d . . . . .
H14A H 0.585400 0.017621 0.583433 0.072 Uiso 1 1 calc R U . . .
H14B H 0.576329 0.113976 0.545313 0.072 Uiso 1 1 calc R U . . .
H14C H 0.622866 0.111346 0.619778 0.072 Uiso 1 1 calc R U . . .
C00Q C 1.02599(19) 0.5224(2) 0.63748(15) 0.0560(7) Uani 1 1 d . . . . .
H00F H 1.055907 0.528046 0.682650 0.084 Uiso 1 1 calc R U . . .
H00G H 1.050371 0.574618 0.612247 0.084 Uiso 1 1 calc R U . . .
H00H H 1.050891 0.464395 0.619162 0.084 Uiso 1 1 calc R U . . .
C19 C 0.4076(2) 0.2635(2) 0.74088(12) 0.0585(7) Uani 1 1 d . . . . .
H19A H 0.481378 0.239761 0.739322 0.088 Uiso 1 1 calc R U . . .
H19B H 0.361634 0.215248 0.757423 0.088 Uiso 1 1 calc R U . . .
H19C H 0.408546 0.317412 0.769625 0.088 Uiso 1 1 calc R U . . .
C15 C 0.7989(2) 0.01239(18) 0.61155(13) 0.0537(6) Uani 1 1 d . . . . .
H15A H 0.809397 0.052137 0.649923 0.080 Uiso 1 1 calc R U . . .
H15B H 0.869415 -0.005202 0.597207 0.080 Uiso 1 1 calc R U . . .
H15C H 0.759161 -0.043352 0.622413 0.080 Uiso 1 1 calc R U . . .
C24 C 0.4453(2) 0.4979(2) 0.74550(11) 0.0534(6) Uani 1 1 d . . . . .
H24A H 0.379149 0.471108 0.760426 0.080 Uiso 1 1 calc R U . . .
H24B H 0.453240 0.561761 0.761061 0.080 Uiso 1 1 calc R U . . .
H24C H 0.507939 0.461473 0.762543 0.080 Uiso 1 1 calc R U . . .
C00U C 0.7939(2) 0.4710(2) 0.80971(11) 0.0544(6) Uani 1 1 d . . . . .
H00I H 0.837669 0.527459 0.810799 0.082 Uiso 1 1 calc R U . . .
H00J H 0.801963 0.440876 0.852282 0.082 Uiso 1 1 calc R U . . .
H00K H 0.717655 0.486828 0.799016 0.082 Uiso 1 1 calc R U . . .
C16 C 0.7276(2) 0.00707(17) 0.49512(12) 0.0525(6) Uani 1 1 d . . . . .
H16A H 0.694673 -0.052977 0.503328 0.079 Uiso 1 1 calc R U . . .
H16B H 0.800438 -0.002413 0.481228 0.079 Uiso 1 1 calc R U . . .
H16C H 0.683186 0.039640 0.460967 0.079 Uiso 1 1 calc R U . . .
C00W C 0.8352(2) 0.63746(16) 0.66763(15) 0.0540(6) Uani 1 1 d . . . . .
H00L H 0.756191 0.641607 0.666566 0.081 Uiso 1 1 calc R U . . .
H00M H 0.862544 0.687117 0.641156 0.081 Uiso 1 1 calc R U . . .
H00N H 0.866421 0.643676 0.712494 0.081 Uiso 1 1 calc R U . . .
C00X C 0.9830(2) 0.3576(2) 0.77288(13) 0.0613(8) Uani 1 1 d . . . . .
H00O H 1.009871 0.314360 0.741445 0.092 Uiso 1 1 calc R U . . .
H00P H 0.985528 0.328165 0.815666 0.092 Uiso 1 1 calc R U . . .
H00Q H 1.028295 0.413217 0.775338 0.092 Uiso 1 1 calc R U . . .
C12 C 1.0042(2) 0.1486(3) 0.59877(17) 0.0726(9) Uani 1 1 d . . . . .
H12A H 1.081053 0.163014 0.596781 0.109 Uiso 1 1 calc R U . . .
H12B H 0.994685 0.081453 0.600986 0.109 Uiso 1 1 calc R U . . .
H12C H 0.977884 0.177376 0.637436 0.109 Uiso 1 1 calc R U . . .
C10 C 0.9708(2) 0.28815(19) 0.53278(18) 0.0650(8) Uani 1 1 d . . . . .
H10A H 0.946792 0.322062 0.570071 0.098 Uiso 1 1 calc R U . . .
H10B H 0.935787 0.314120 0.492617 0.098 Uiso 1 1 calc R U . . .
H10C H 1.049458 0.293620 0.532307 0.098 Uiso 1 1 calc R U . . .
C11 C 0.9725(3) 0.1352(3) 0.47830(17) 0.0752(10) Uani 1 1 d . . . . .
H11A H 1.050960 0.140164 0.476060 0.113 Uiso 1 1 calc R U . . .
H11B H 0.935416 0.162736 0.439297 0.113 Uiso 1 1 calc R U . . .
H11C H 0.952256 0.069933 0.481060 0.113 Uiso 1 1 calc R U . . .

loop_
_atom_site_aniso_label
_atom_site_aniso_U_11
_atom_site_aniso_U_22
_atom_site_aniso_U_33
_atom_site_aniso_U_23
_atom_site_aniso_U_13
_atom_site_aniso_U_12
Ca1 0.02252(18) 0.02668(19) 0.02665(19) -0.00521(13) 0.00027(13) 0.00147(13)
P2 0.0207(2) 0.0220(2) 0.0229(2) 0.00286(16) 0.00187(16) 0.00134(16)
P1 0.0342(3) 0.0265(2) 0.0304(3) -0.00223(19) 0.00511(19) 0.00733(19)
Si2 0.0224(2) 0.0279(3) 0.0378(3) 0.0018(2) 0.0005(2) 0.00026(19)
Si1 0.0300(3) 0.0363(3) 0.0269(3) 0.0009(2) -0.0020(2) 0.0022(2)
N1 0.0246(7) 0.0273(8) 0.0283(8) -0.0004(6) -0.0009(6) -0.0008(6)
C7 0.0264(9) 0.0272(9) 0.0265(9) 0.0051(7) -0.0019(7) 0.0046(7)
C6 0.0426(11) 0.0268(9) 0.0200(8) 0.0015(7) 0.0017(7) 0.0024(8)
C2 0.0325(9) 0.0227(8) 0.0241(9) 0.0043(7) -0.0024(7) 0.0004(7)
C1 0.0343(10) 0.0228(8) 0.0212(8) 0.0007(7) 0.0001(7) 0.0014(7)
C3 0.0370(11) 0.0355(10) 0.0304(10) 0.0032(8) -0.0071(8) -0.0036(8)
C21 0.0320(10) 0.0285(9) 0.0374(10) -0.0061(8) 0.0058(8) -0.0003(8)
C17 0.0287(10) 0.0311(10) 0.0397(11) 0.0096(8) 0.0072(8) 0.0002(8)
C8 0.0446(12) 0.0347(10) 0.0276(9) -0.0001(8) 0.0082(8) 0.0086(9)
C5 0.0572(13) 0.0301(10) 0.0235(9) -0.0035(8) 0.0002(8) 0.0019(9)
C4 0.0535(13) 0.0336(10) 0.0271(10) -0.0033(8) -0.0069(9) -0.0076(9)
C9 0.0346(11) 0.0340(11) 0.0565(14) -0.0018(10) 0.0079(10) 0.0086(9)
C13 0.0448(12) 0.0295(10) 0.0397(11) 0.0010(9) 0.0096(9) 0.0028(9)
C23 0.0416(12) 0.0277(10) 0.0526(13) -0.0058(9) 0.0054(10) -0.0067(9)
C00K 0.0587(15) 0.0444(13) 0.0390(12) 0.0117(10) -0.0013(10) 0.0122(11)
C20 0.0599(15) 0.0248(10) 0.0691(17) 0.0035(10) 0.0197(13) -0.0094(10)
C22 0.0387(12) 0.0319(11) 0.0721(16) -0.0084(11) 0.0085(11) 0.0105(9)
C18 0.0276(11) 0.0489(13) 0.0776(18) 0.0112(12) 0.0166(11) -0.0022(10)
C00O 0.0708(17) 0.0465(14) 0.0462(14) 0.0166(11) 0.0052(12) -0.0122(13)
C14 0.0486(14) 0.0408(12) 0.0571(15) 0.0101(11) 0.0157(11) 0.0021(10)
C00Q 0.0271(11) 0.0617(16) 0.0790(18) 0.0183(14) 0.0025(11) -0.0022(11)
C19 0.0588(16) 0.0713(18) 0.0458(14) 0.0342(13) 0.0070(12) -0.0079(14)
C15 0.0646(16) 0.0376(12) 0.0585(15) 0.0122(11) 0.0031(12) 0.0066(12)
C24 0.0670(17) 0.0583(15) 0.0365(12) -0.0173(11) 0.0144(11) -0.0054(13)
C00U 0.0654(17) 0.0645(17) 0.0333(12) -0.0080(11) 0.0050(11) 0.0034(13)
C16 0.0736(18) 0.0349(12) 0.0502(14) -0.0089(10) 0.0130(12) -0.0065(12)
C00W 0.0528(15) 0.0307(11) 0.0788(19) -0.0107(12) 0.0071(13) -0.0070(10)
C00X 0.0434(14) 0.090(2) 0.0488(15) 0.0164(14) -0.0070(11) 0.0171(14)
C12 0.0412(15) 0.088(2) 0.086(2) 0.0182(18) -0.0103(14) 0.0060(15)
C10 0.0448(14) 0.0416(14) 0.109(3) 0.0067(15) 0.0110(15) 0.0010(11)
C11 0.0499(16) 0.088(2) 0.092(2) -0.0352(19) 0.0284(16) 0.0086(16)

loop_
_atom_type_symbol
_atom_type_description
_atom_type_scat_dispersion_real
_atom_type_scat_dispersion_imag
_atom_type_scat_source
C C 0.0181 0.0091 'International Tables Vol C Tables 4.2.6.8 and 6.1.1.4'
H H 0.0000 0.0000 'International Tables Vol C Tables 4.2.6.8 and 6.1.1.4'
Ca Ca 0.3641 1.2855 'International Tables Vol C Tables 4.2.6.8 and 6.1.1.4'
N N 0.0311 0.0180 'International Tables Vol C Tables 4.2.6.8 and 6.1.1.4'
P P 0.2955 0.4335 'International Tables Vol C Tables 4.2.6.8 and 6.1.1.4'
Si Si 0.2541 0.3302 'International Tables Vol C Tables 4.2.6.8 and 6.1.1.4'

loop_
_geom_angle_atom_site_label_1
_geom_angle_atom_site_label_2
_geom_angle_atom_site_label_3
_geom_angle
_geom_angle_site_symmetry_1
_geom_angle_site_symmetry_3
_geom_angle_publ_flag
P2 Ca1 Si2 119.038(16) . . ?
P2 Ca1 Si1 108.495(16) . . ?
P1 Ca1 P2 130.427(18) . . ?
P1 Ca1 Si2 109.075(17) . . ?
P1 Ca1 Si1 108.698(18) . . ?
Si1 Ca1 Si2 54.150(14) . . ?
N1 Ca1 P2 118.00(4) . . ?
N1 Ca1 P1 110.57(4) . . ?
N1 Ca1 Si2 24.60(4) . . ?
N1 Ca1 Si1 29.57(4) . . ?
N1 Ca1 C1 148.91(6) . . ?
N1 Ca1 C00O 64.70(7) . . ?
C1 Ca1 P2 72.06(4) . . ?
C1 Ca1 P1 71.63(4) . . ?
C1 Ca1 Si2 124.33(4) . . ?
C1 Ca1 Si1 178.48(5) . . ?
C1 Ca1 C00O 146.31(7) . . ?
C00O Ca1 P2 94.70(6) . . ?
C00O Ca1 P1 97.22(6) . . ?
C00O Ca1 Si2 89.29(5) . . ?
C00O Ca1 Si1 35.21(5) . . ?
C7 P2 Ca1 94.82(6) . . ?
C7 P2 C21 101.74(9) . . ?
C7 P2 C17 104.12(9) . . ?
C21 P2 Ca1 111.94(6) . . ?
C17 P2 Ca1 126.79(6) . . ?
C17 P2 C21 112.00(9) . . ?
C8 P1 Ca1 92.46(6) . . ?
C8 P1 C9 101.86(10) . . ?
C8 P1 C13 104.68(10) . . ?
C9 P1 Ca1 120.06(7) . . ?
C9 P1 C13 112.82(10) . . ?
C13 P1 Ca1 119.03(7) . . ?
N1 Si2 Ca1 34.30(5) . . ?
N1 Si2 C00K 107.51(10) . . ?
N1 Si2 C00Q 114.80(10) . . ?
N1 Si2 C00W 114.40(11) . . ?
C00K Si2 Ca1 73.49(9) . . ?
C00Q Si2 Ca1 130.75(9) . . ?
C00Q Si2 C00K 107.19(13) . . ?
C00Q Si2 C00W 106.00(13) . . ?
C00W Si2 Ca1 121.31(9) . . ?
C00W Si2 C00K 106.45(12) . . ?
N1 Si1 Ca1 42.07(5) . . ?
N1 Si1 C00O 106.82(10) . . ?
N1 Si1 C00U 114.00(11) . . ?
N1 Si1 C00X 115.26(11) . . ?
C00O Si1 Ca1 64.92(8) . . ?
C00U Si1 Ca1 121.85(9) . . ?
C00U Si1 C00O 106.11(13) . . ?
C00X Si1 Ca1 131.03(10) . . ?
C00X Si1 C00O 107.12(15) . . ?
C00X Si1 C00U 106.95(14) . . ?
Si2 N1 Ca1 121.10(8) . . ?
Si1 N1 Ca1 108.35(8) . . ?
Si1 N1 Si2 130.47(10) . . ?
P2 C7 H7A 108.6 . . ?
P2 C7 H7B 108.6 . . ?
H7A C7 H7B 107.6 . . ?
C2 C7 P2 114.63(12) . . ?
C2 C7 H7A 108.6 . . ?
C2 C7 H7B 108.6 . . ?
C1 C6 C8 119.12(17) . . ?
C5 C6 C1 122.58(19) . . ?
C5 C6 C8 118.30(18) . . ?
C1 C2 C7 120.03(16) . . ?
C3 C2 C7 117.16(18) . . ?
C3 C2 C1 122.78(18) . . ?
C6 C1 Ca1 120.01(13) . . ?
C2 C1 Ca1 120.99(12) . . ?
C2 C1 C6 114.85(17) . . ?
C2 C3 H3 119.9 . . ?
C4 C3 C2 120.2(2) . . ?
C4 C3 H3 119.9 . . ?
C23 C21 P2 103.87(13) . . ?
C22 C21 P2 115.64(15) . . ?
C22 C21 C23 108.35(18) . . ?
C24 C21 P2 110.61(16) . . ?
C24 C21 C23 108.11(19) . . ?
C24 C21 C22 109.85(19) . . ?
C20 C17 P2 107.35(14) . . ?
C20 C17 C18 108.9(2) . . ?
C20 C17 C19 108.5(2) . . ?
C18 C17 P2 115.19(15) . . ?
C18 C17 C19 108.9(2) . . ?
C19 C17 P2 107.86(15) . . ?
P1 C8 H8A 109.2 . . ?
P1 C8 H8B 109.2 . . ?
C6 C8 P1 112.16(13) . . ?
C6 C8 H8A 109.2 . . ?
C6 C8 H8B 109.2 . . ?
H8A C8 H8B 107.9 . . ?
C6 C5 H5 120.0 . . ?
C4 C5 C6 120.07(19) . . ?
C4 C5 H5 120.0 . . ?
C3 C4 C5 119.52(19) . . ?
C3 C4 H4 120.2 . . ?
C5 C4 H4 120.2 . . ?
C12 C9 P1 110.84(18) . . ?
C10 C9 P1 105.52(16) . . ?
C10 C9 C12 106.5(2) . . ?
C11 C9 P1 114.76(19) . . ?
C11 C9 C12 109.8(2) . . ?
C11 C9 C10 109.0(3) . . ?
C14 C13 P1 105.42(15) . . ?
C15 C13 P1 110.70(17) . . ?
C15 C13 C14 107.23(19) . . ?
C15 C13 C16 109.8(2) . . ?
C16 C13 P1 114.72(15) . . ?
C16 C13 C14 108.6(2) . . ?
C21 C23 H23A 109.5 . . ?
C21 C23 H23B 109.5 . . ?
C21 C23 H23C 109.5 . . ?
H23A C23 H23B 109.5 . . ?
H23A C23 H23C 109.5 . . ?
H23B C23 H23C 109.5 . . ?
Si2 C00K H00A 109.5 . . ?
Si2 C00K H00B 109.5 . . ?
Si2 C00K H00C 109.5 . . ?
H00A C00K H00B 109.5 . . ?
H00A C00K H00C 109.5 . . ?
H00B C00K H00C 109.5 . . ?
C17 C20 H20A 109.5 . . ?
C17 C20 H20B 109.5 . . ?
C17 C20 H20C 109.5 . . ?
H20A C20 H20B 109.5 . . ?
H20A C20 H20C 109.5 . . ?
H20B C20 H20C 109.5 . . ?
C21 C22 H22A 109.5 . . ?
C21 C22 H22B 109.5 . . ?
C21 C22 H22C 109.5 . . ?
H22A C22 H22B 109.5 . . ?
H22A C22 H22C 109.5 . . ?
H22B C22 H22C 109.5 . . ?
C17 C18 H18A 109.5 . . ?
C17 C18 H18B 109.5 . . ?
C17 C18 H18C 109.5 . . ?
H18A C18 H18B 109.5 . . ?
H18A C18 H18C 109.5 . . ?
H18B C18 H18C 109.5 . . ?
Ca1 C00O H00D 115.3 . . ?
Ca1 C00O H00E 115.3 . . ?
Si1 C00O Ca1 79.87(8) . . ?
Si1 C00O H00D 115.3 . . ?
Si1 C00O H00E 115.3 . . ?
H00D C00O H00E 112.3 . . ?
C13 C14 H14A 109.5 . . ?
C13 C14 H14B 109.5 . . ?
C13 C14 H14C 109.5 . . ?
H14A C14 H14B 109.5 . . ?
H14A C14 H14C 109.5 . . ?
H14B C14 H14C 109.5 . . ?
Si2 C00Q H00F 109.5 . . ?
Si2 C00Q H00G 109.5 . . ?
Si2 C00Q H00H 109.5 . . ?
H00F C00Q H00G 109.5 . . ?
H00F C00Q H00H 109.5 . . ?
H00G C00Q H00H 109.5 . . ?
C17 C19 H19A 109.5 . . ?
C17 C19 H19B 109.5 . . ?
C17 C19 H19C 109.5 . . ?
H19A C19 H19B 109.5 . . ?
H19A C19 H19C 109.5 . . ?
H19B C19 H19C 109.5 . . ?
C13 C15 H15A 109.5 . . ?
C13 C15 H15B 109.5 . . ?
C13 C15 H15C 109.5 . . ?
H15A C15 H15B 109.5 . . ?
H15A C15 H15C 109.5 . . ?
H15B C15 H15C 109.5 . . ?
C21 C24 H24A 109.5 . . ?
C21 C24 H24B 109.5 . . ?
C21 C24 H24C 109.5 . . ?
H24A C24 H24B 109.5 . . ?
H24A C24 H24C 109.5 . . ?
H24B C24 H24C 109.5 . . ?
Si1 C00U H00I 109.5 . . ?
Si1 C00U H00J 109.5 . . ?
Si1 C00U H00K 109.5 . . ?
H00I C00U H00J 109.5 . . ?
H00I C00U H00K 109.5 . . ?
H00J C00U H00K 109.5 . . ?
C13 C16 H16A 109.5 . . ?
C13 C16 H16B 109.5 . . ?
C13 C16 H16C 109.5 . . ?
H16A C16 H16B 109.5 . . ?
H16A C16 H16C 109.5 . . ?
H16B C16 H16C 109.5 . . ?
Si2 C00W H00L 109.5 . . ?
Si2 C00W H00M 109.5 . . ?
Si2 C00W H00N 109.5 . . ?
H00L C00W H00M 109.5 . . ?
H00L C00W H00N 109.5 . . ?
H00M C00W H00N 109.5 . . ?
Si1 C00X H00O 109.5 . . ?
Si1 C00X H00P 109.5 . . ?
Si1 C00X H00Q 109.5 . . ?
H00O C00X H00P 109.5 . . ?
H00O C00X H00Q 109.5 . . ?
H00P C00X H00Q 109.5 . . ?
C9 C12 H12A 109.5 . . ?
C9 C12 H12B 109.5 . . ?
C9 C12 H12C 109.5 . . ?
H12A C12 H12B 109.5 . . ?
H12A C12 H12C 109.5 . . ?
H12B C12 H12C 109.5 . . ?
C9 C10 H10A 109.5 . . ?
C9 C10 H10B 109.5 . . ?
C9 C10 H10C 109.5 . . ?
H10A C10 H10B 109.5 . . ?
H10A C10 H10C 109.5 . . ?
H10B C10 H10C 109.5 . . ?
C9 C11 H11A 109.5 . . ?
C9 C11 H11B 109.5 . . ?
C9 C11 H11C 109.5 . . ?
H11A C11 H11B 109.5 . . ?
H11A C11 H11C 109.5 . . ?
H11B C11 H11C 109.5 . . ?

loop_
_geom_bond_atom_site_label_1
_geom_bond_atom_site_label_2
_geom_bond_distance
_geom_bond_site_symmetry_2
_geom_bond_publ_flag
Ca1 P2 2.9859(5) . ?
Ca1 P1 2.9796(6) . ?
Ca1 Si2 3.4715(6) . ?
Ca1 Si1 3.2364(6) . ?
Ca1 N1 2.2849(16) . ?
Ca1 C1 2.5135(18) . ?
Ca1 C00O 2.978(2) . ?
P2 C7 1.8460(18) . ?
P2 C21 1.880(2) . ?
P2 C17 1.877(2) . ?
P1 C8 1.854(2) . ?
P1 C9 1.885(2) . ?
P1 C13 1.893(2) . ?
Si2 N1 1.6875(16) . ?
Si2 C00K 1.886(2) . ?
Si2 C00Q 1.877(2) . ?
Si2 C00W 1.879(2) . ?
Si1 N1 1.6829(16) . ?
Si1 C00O 1.896(3) . ?
Si1 C00U 1.877(3) . ?
Si1 C00X 1.869(3) . ?
C7 H7A 0.9900 . ?
C7 H7B 0.9900 . ?
C7 C2 1.518(3) . ?
C6 C1 1.422(3) . ?
C6 C8 1.516(3) . ?
C6 C5 1.402(3) . ?
C2 C1 1.409(3) . ?
C2 C3 1.403(3) . ?
C3 H3 0.9500 . ?
C3 C4 1.384(3) . ?
C21 C23 1.536(3) . ?
C21 C22 1.536(3) . ?
C21 C24 1.535(3) . ?
C17 C20 1.527(3) . ?
C17 C18 1.533(3) . ?
C17 C19 1.537(3) . ?
C8 H8A 0.9900 . ?
C8 H8B 0.9900 . ?
C5 H5 0.9500 . ?
C5 C4 1.385(3) . ?
C4 H4 0.9500 . ?
C9 C12 1.532(4) . ?
C9 C10 1.529(3) . ?
C9 C11 1.520(4) . ?
C13 C14 1.539(3) . ?
C13 C15 1.526(3) . ?
C13 C16 1.526(3) . ?
C23 H23A 0.9800 . ?
C23 H23B 0.9800 . ?
C23 H23C 0.9800 . ?
C00K H00A 0.9800 . ?
C00K H00B 0.9800 . ?
C00K H00C 0.9800 . ?
C20 H20A 0.9800 . ?
C20 H20B 0.9800 . ?
C20 H20C 0.9800 . ?
C22 H22A 0.9800 . ?
C22 H22B 0.9800 . ?
C22 H22C 0.9800 . ?
C18 H18A 0.9800 . ?
C18 H18B 0.9800 . ?
C18 H18C 0.9800 . ?
C00O H00D 0.9900 . ?
C00O H00E 0.9900 . ?
C14 H14A 0.9800 . ?
C14 H14B 0.9800 . ?
C14 H14C 0.9800 . ?
C00Q H00F 0.9800 . ?
C00Q H00G 0.9800 . ?
C00Q H00H 0.9800 . ?
C19 H19A 0.9800 . ?
C19 H19B 0.9800 . ?
C19 H19C 0.9800 . ?
C15 H15A 0.9800 . ?
C15 H15B 0.9800 . ?
C15 H15C 0.9800 . ?
C24 H24A 0.9800 . ?
C24 H24B 0.9800 . ?
C24 H24C 0.9800 . ?
C00U H00I 0.9800 . ?
C00U H00J 0.9800 . ?
C00U H00K 0.9800 . ?
C16 H16A 0.9800 . ?
C16 H16B 0.9800 . ?
C16 H16C 0.9800 . ?
C00W H00L 0.9800 . ?
C00W H00M 0.9800 . ?
C00W H00N 0.9800 . ?
C00X H00O 0.9800 . ?
C00X H00P 0.9800 . ?
C00X H00Q 0.9800 . ?
C12 H12A 0.9800 . ?
C12 H12B 0.9800 . ?
C12 H12C 0.9800 . ?
C10 H10A 0.9800 . ?
C10 H10B 0.9800 . ?
C10 H10C 0.9800 . ?
C11 H11A 0.9800 . ?
C11 H11B 0.9800 . ?
C11 H11C 0.9800 . ?

loop_
_geom_torsion_atom_site_label_1
_geom_torsion_atom_site_label_2
_geom_torsion_atom_site_label_3
_geom_torsion_atom_site_label_4
_geom_torsion
_geom_torsion_site_symmetry_1
_geom_torsion_site_symmetry_2
_geom_torsion_site_symmetry_3
_geom_torsion_site_symmetry_4
_geom_torsion_publ_flag
Ca1 P2 C7 C2 40.37(14) . . . . ?
Ca1 P2 C21 C23 21.57(15) . . . . ?
Ca1 P2 C21 C22 140.14(15) . . . . ?
Ca1 P2 C21 C24 -94.22(16) . . . . ?
Ca1 P2 C17 C20 -54.38(18) . . . . ?
Ca1 P2 C17 C18 -175.81(15) . . . . ?
Ca1 P2 C17 C19 62.30(19) . . . . ?
Ca1 P1 C8 C6 -49.43(15) . . . . ?
Ca1 P1 C9 C12 84.1(2) . . . . ?
Ca1 P1 C9 C10 -30.8(2) . . . . ?
Ca1 P1 C9 C11 -150.8(2) . . . . ?
Ca1 P1 C13 C14 20.42(18) . . . . ?
Ca1 P1 C13 C15 -95.22(17) . . . . ?
Ca1 P1 C13 C16 139.82(16) . . . . ?
Ca1 Si2 N1 Si1 -176.4(2) . . . . ?
Ca1 Si1 N1 Si2 176.71(18) . . . . ?
P2 C7 C2 C1 -49.7(2) . . . . ?
P2 C7 C2 C3 131.91(16) . . . . ?
N1 Si1 C00O Ca1 -3.86(10) . . . . ?
C7 P2 C21 C23 -78.58(15) . . . . ?
C7 P2 C21 C22 39.99(18) . . . . ?
C7 P2 C21 C24 165.64(16) . . . . ?
C7 P2 C17 C20 52.86(17) . . . . ?
C7 P2 C17 C18 -68.58(19) . . . . ?
C7 P2 C17 C19 169.54(17) . . . . ?
C7 C2 C1 Ca1 25.5(2) . . . . ?
C7 C2 C1 C6 -177.41(16) . . . . ?
C7 C2 C3 C4 176.79(18) . . . . ?
C6 C5 C4 C3 0.9(3) . . . . ?
C2 C3 C4 C5 0.6(3) . . . . ?
C1 C6 C8 P1 54.6(2) . . . . ?
C1 C6 C5 C4 -1.6(3) . . . . ?
C1 C2 C3 C4 -1.6(3) . . . . ?
C3 C2 C1 Ca1 -156.21(15) . . . . ?
C3 C2 C1 C6 0.9(3) . . . . ?
C21 P2 C7 C2 153.97(14) . . . . ?
C21 P2 C17 C20 161.99(16) . . . . ?
C21 P2 C17 C18 40.6(2) . . . . ?
C21 P2 C17 C19 -81.33(18) . . . . ?
C17 P2 C7 C2 -89.49(15) . . . . ?
C17 P2 C21 C23 170.77(14) . . . . ?
C17 P2 C21 C22 -70.66(18) . . . . ?
C17 P2 C21 C24 54.98(18) . . . . ?
C8 P1 C9 C12 -176.0(2) . . . . ?
C8 P1 C9 C10 69.2(2) . . . . ?
C8 P1 C9 C11 -50.8(2) . . . . ?
C8 P1 C13 C14 -80.88(17) . . . . ?
C8 P1 C13 C15 163.48(17) . . . . ?
C8 P1 C13 C16 38.5(2) . . . . ?
C8 C6 C1 Ca1 -21.1(2) . . . . ?
C8 C6 C1 C2 -178.42(16) . . . . ?
C8 C6 C5 C4 177.51(19) . . . . ?
C5 C6 C1 Ca1 158.00(15) . . . . ?
C5 C6 C1 C2 0.6(3) . . . . ?
C5 C6 C8 P1 -124.49(17) . . . . ?
C9 P1 C8 C6 -170.85(15) . . . . ?
C9 P1 C13 C14 169.19(15) . . . . ?
C9 P1 C13 C15 53.6(2) . . . . ?
C9 P1 C13 C16 -71.4(2) . . . . ?
C13 P1 C8 C6 71.45(16) . . . . ?
C13 P1 C9 C12 -64.3(2) . . . . ?
C13 P1 C9 C10 -179.17(18) . . . . ?
C13 P1 C9 C11 60.8(2) . . . . ?
C00K Si2 N1 Ca1 -7.63(13) . . . . ?
C00K Si2 N1 Si1 176.01(13) . . . . ?
C00O Si1 N1 Ca1 5.22(13) . . . . ?
C00O Si1 N1 Si2 -178.07(14) . . . . ?
C00Q Si2 N1 Ca1 -126.78(13) . . . . ?
C00Q Si2 N1 Si1 56.86(18) . . . . ?
C00U Si1 N1 Ca1 -111.64(12) . . . . ?
C00U Si1 N1 Si2 65.07(17) . . . . ?
C00U Si1 C00O Ca1 118.12(10) . . . . ?
C00W Si2 N1 Ca1 110.34(13) . . . . ?
C00W Si2 N1 Si1 -66.01(17) . . . . ?
C00X Si1 N1 Ca1 124.09(14) . . . . ?
C00X Si1 N1 Si2 -59.20(19) . . . . ?
C00X Si1 C00O Ca1 -127.89(10) . . . . ?
